data_7205735
loop_
_publ_author_name
'Pochodylo, Amy L.'
'LaDuca, Robert L.'

_publ_section_title
;
 Topological diversity in zinc coordination polymers with 5-substituted
 isophthalate and bis(4-pyridylmethyl)piperazine ligands
;
_journal_issue 7
_journal_name_full CrystEngComm
_journal_page_first 2249
_journal_paper_doi 10.1039/c0ce00715c
_journal_volume 13
_journal_year 2011
_chemical_formula_sum 'C24 H26 N4 O6 Zn'
_chemical_formula_weight 531.86
_chemical_name_systematic
;
?
;
_space_group_IT_number 15
_symmetry_cell_setting monoclinic
_symmetry_space_group_name_Hall '-C 2yc'
_symmetry_space_group_name_H-M 'C 1 2/c 1'
_atom_sites_solution_hydrogens geom
_atom_sites_solution_primary direct
_atom_sites_solution_secondary difmap
_audit_creation_method SHELXL-97
_audit_update_record
;
2009-10-20 # Formatted by publCIF
;
_cell_angle_alpha 90.00
_cell_angle_beta 105.1320(10)
_cell_angle_gamma 90.00
_cell_formula_units_Z 8
_cell_length_a 16.0549(9)
_cell_length_b 14.7739(8)
_cell_length_c 20.9160(12)
_cell_measurement_temperature 173(2)
_cell_volume 4789.1(5)
_computing_structure_refinement 'SHELXL-97 (Sheldrick, 2008)'
_computing_structure_solution 'SHELXS-97 (Sheldrick, 2008)'
_diffrn_ambient_temperature 173(2)
_diffrn_measured_fraction_theta_full 0.975
_diffrn_measured_fraction_theta_max 0.975
_diffrn_radiation_monochromator graphite
_diffrn_radiation_source 'fine-focus sealed tube'
_diffrn_radiation_type MoK\a
_diffrn_radiation_wavelength 0.71073
_diffrn_reflns_av_R_equivalents 0.0488
_diffrn_reflns_av_sigmaI/netI 0.0503
_diffrn_reflns_limit_h_max 19
_diffrn_reflns_limit_h_min -18
_diffrn_reflns_limit_k_max 17
_diffrn_reflns_limit_k_min -17
_diffrn_reflns_limit_l_max 25
_diffrn_reflns_limit_l_min -25
_diffrn_reflns_number 14104
_diffrn_reflns_theta_full 25.00
_diffrn_reflns_theta_max 25.35
_diffrn_reflns_theta_min 1.90
_exptl_absorpt_coefficient_mu 1.073
_exptl_absorpt_correction_T_max 0.7677
_exptl_absorpt_correction_T_min 0.7150
_exptl_absorpt_correction_type multi-scan
_exptl_absorpt_process_details SADABS
_exptl_crystal_colour colourless
_exptl_crystal_density_diffrn 1.475
_exptl_crystal_density_method 'not measured'
_exptl_crystal_description block
_exptl_crystal_F_000 2208
_exptl_crystal_size_max 0.34
_exptl_crystal_size_mid 0.26
_exptl_crystal_size_min 0.26
_refine_diff_density_max 0.522
_refine_diff_density_min -0.474
_refine_diff_density_rms 0.073
_refine_ls_extinction_method none
_refine_ls_goodness_of_fit_ref 1.130
_refine_ls_hydrogen_treatment mixed
_refine_ls_matrix_type full
_refine_ls_number_parameters 325
_refine_ls_number_reflns 4277
_refine_ls_number_restraints 3
_refine_ls_restrained_S_all 1.130
_refine_ls_R_factor_all 0.0499
_refine_ls_R_factor_gt 0.0451
_refine_ls_shift/su_max 0.001
_refine_ls_shift/su_mean 0.000
_refine_ls_structure_factor_coef Fsqd
_refine_ls_weighting_details 'calc w=1/[\s^2^(Fo^2^)+(0.0807P)^2^+1.1917P] where P=(Fo^2^+2Fc^2^)/3'
_refine_ls_weighting_scheme calc
_refine_ls_wR_factor_gt 0.1311
_refine_ls_wR_factor_ref 0.1402
_reflns_number_gt 3683
_reflns_number_total 4277
_reflns_threshold_expression >2sigma(I)
_cod_data_source_file c0ce00715c.txt
_cod_data_source_block c2c
_cod_original_sg_symbol_H-M C2/c
_cod_database_code 7205735

loop_
_symmetry_equiv_pos_as_xyz
'x, y, z'
'-x, y, -z+1/2'
'x+1/2, y+1/2, z'
'-x+1/2, y+1/2, -z+1/2'
'-x, -y, -z'
'x, -y, z-1/2'
'-x+1/2, -y+1/2, -z'
'x+1/2, -y+1/2, z-1/2'

loop_
_atom_site_label
_atom_site_type_symbol
_atom_site_fract_x
_atom_site_fract_y
_atom_site_fract_z
_atom_site_U_iso_or_equiv
_atom_site_adp_type
_atom_site_occupancy
_atom_site_symmetry_multiplicity
_atom_site_calc_flag
_atom_site_refinement_flags
_atom_site_disorder_assembly
_atom_site_disorder_group
Zn1 Zn 0.187205(19) 0.369999(18) 0.396272(16) 0.03703(16) Uani 1 1 d . . .
O1 O 0.53334(14) 0.08968(15) 0.38519(12) 0.0541(6) Uani 1 1 d . . .
H1A H 0.562(2) 0.058(2) 0.3674(19) 0.065 Uiso 1 1 d . . .
O1W O 0.05078(16) -0.0833(2) 0.10105(12) 0.0679(7) Uani 1 1 d D . .
H1WA H 0.020(2) -0.095(3) 0.1286(17) 0.082 Uiso 1 1 d D . .
H1WB H 0.1021(14) -0.071(3) 0.1243(18) 0.082 Uiso 1 1 d D . .
O2 O 0.18988(14) 0.27147(14) 0.30006(11) 0.0513(5) Uani 1 1 d . . .
O3 O 0.28118(13) 0.28339(12) 0.39912(10) 0.0426(5) Uani 1 1 d . . .
O4 O 0.36261(12) -0.03145(12) 0.16548(9) 0.0401(4) Uani 1 1 d . . .
O5 O 0.22605(13) -0.01786(13) 0.16966(11) 0.0476(5) Uani 1 1 d . . .
N1 N -0.20345(15) 0.23238(15) 0.45062(12) 0.0426(6) Uani 1 1 d . . .
N2 N 0.07816(15) 0.30611(14) 0.40365(12) 0.0395(5) Uani 1 1 d . . .
N3 N 0.23111(15) 0.43047(14) 0.48740(12) 0.0408(5) Uani 1 1 d . . .
N4 N 0.42626(16) 0.58563(15) 0.69255(12) 0.0436(6) Uani 1 1 d . . .
C1 C -0.07024(19) 0.26716(19) 0.35794(15) 0.0473(7) Uani 1 1 d . . .
H1 H -0.1211 0.2724 0.3226 0.057 Uiso 1 1 calc R . .
C2 C -0.15852(19) 0.2538(2) 0.51976(15) 0.0466(7) Uani 1 1 d . . .
H2A H -0.1041 0.2862 0.5211 0.056 Uiso 1 1 calc R . .
H2B H -0.1438 0.1970 0.5453 0.056 Uiso 1 1 calc R . .
C3 C 0.30310(19) -0.00110(17) 0.19209(15) 0.0405(6) Uani 1 1 d . . .
C4 C 0.18023(19) 0.46276(18) 0.52394(16) 0.0447(7) Uani 1 1 d . . .
H4 H 0.1198 0.4526 0.5092 0.054 Uiso 1 1 calc R . .
C5 C 0.31535(18) 0.17759(17) 0.32360(14) 0.0394(6) Uani 1 1 d . . .
C6 C 0.33546(18) 0.05766(17) 0.25181(14) 0.0391(6) Uani 1 1 d . . .
C7 C 0.29980(19) 0.52676(19) 0.60492(14) 0.0428(7) Uani 1 1 d . . .
C8 C 0.00511(19) 0.30940(19) 0.35470(15) 0.0456(7) Uani 1 1 d . . .
H8 H 0.0053 0.3425 0.3158 0.055 Uiso 1 1 calc R . .
C9 C 0.39914(18) 0.16679(18) 0.36205(15) 0.0414(6) Uani 1 1 d . . .
H9 H 0.4208 0.2047 0.3994 0.050 Uiso 1 1 calc R . .
C10 C 0.00614(19) 0.21033(18) 0.46348(15) 0.0441(7) Uani 1 1 d . . .
H10 H 0.0089 0.1743 0.5016 0.053 Uiso 1 1 calc R . .
C12 C 0.45187(18) 0.10007(19) 0.34585(15) 0.0414(6) Uani 1 1 d . . .
C13 C 0.41896(18) 0.04585(18) 0.29066(15) 0.0411(6) Uani 1 1 d . . .
H13 H 0.4542 0.0001 0.2794 0.049 Uiso 1 1 calc R . .
C14 C -0.15142(19) 0.17121(19) 0.42126(16) 0.0469(7) Uani 1 1 d . . .
H14A H -0.1861 0.1512 0.3772 0.056 Uiso 1 1 calc R . .
H14B H -0.1358 0.1169 0.4496 0.056 Uiso 1 1 calc R . .
C15 C -0.21463(18) 0.31204(19) 0.55100(15) 0.0445(7) Uani 1 1 d . . .
H15A H -0.1835 0.3251 0.5975 0.053 Uiso 1 1 calc R . .
H15B H -0.2262 0.3704 0.5270 0.053 Uiso 1 1 calc R . .
C16 C 0.31639(18) 0.44469(18) 0.51017(15) 0.0420(6) Uani 1 1 d . . .
H16 H 0.3534 0.4216 0.4852 0.050 Uiso 1 1 calc R . .
C17 C 0.25767(18) 0.24830(18) 0.34064(14) 0.0398(6) Uani 1 1 d . . .
C18 C 0.21239(19) 0.51013(19) 0.58212(15) 0.0435(7) Uani 1 1 d . . .
H18 H 0.1741 0.5314 0.6066 0.052 Uiso 1 1 calc R . .
C19 C 0.2824(2) 0.12297(16) 0.26855(16) 0.0412(7) Uani 1 1 d . . .
H19 H 0.2245 0.1302 0.2428 0.049 Uiso 1 1 calc R . .
C20 C 0.07802(18) 0.25655(18) 0.45714(14) 0.0410(6) Uani 1 1 d . . .
H20 H 0.1294 0.2531 0.4920 0.049 Uiso 1 1 calc R . .
C21 C -0.07014(18) 0.21669(18) 0.41404(15) 0.0416(6) Uani 1 1 d . . .
C22 C 0.35300(19) 0.49119(18) 0.56796(15) 0.0447(7) Uani 1 1 d . . .
H22 H 0.4138 0.4989 0.5824 0.054 Uiso 1 1 calc R . .
C23 C 0.45199(19) 0.50438(18) 0.73350(15) 0.0464(7) Uani 1 1 d . . .
H23A H 0.4370 0.4498 0.7054 0.056 Uiso 1 1 calc R . .
H23B H 0.4198 0.5020 0.7679 0.056 Uiso 1 1 calc R . .
C24 C 0.4525(2) 0.66689(19) 0.73413(15) 0.0484(7) Uani 1 1 d . . .
H24A H 0.4210 0.6687 0.7689 0.058 Uiso 1 1 calc R . .
H24B H 0.4370 0.7218 0.7065 0.058 Uiso 1 1 calc R . .
C25 C 0.3327(2) 0.5872(2) 0.66424(15) 0.0468(7) Uani 1 1 d . . .
H25A H 0.3150 0.6502 0.6513 0.056 Uiso 1 1 calc R . .
H25B H 0.3045 0.5691 0.6991 0.056 Uiso 1 1 calc R . .

loop_
_atom_site_aniso_label
_atom_site_aniso_U_11
_atom_site_aniso_U_22
_atom_site_aniso_U_33
_atom_site_aniso_U_23
_atom_site_aniso_U_13
_atom_site_aniso_U_12
Zn1 0.0351(2) 0.0366(2) 0.0386(3) 0.00135(11) 0.00809(17) 0.00176(11)
O1 0.0382(12) 0.0617(14) 0.0560(15) -0.0165(10) 0.0009(10) 0.0073(9)
O1W 0.0479(15) 0.108(2) 0.0467(15) -0.0087(13) 0.0096(12) 0.0036(14)
O2 0.0471(13) 0.0569(12) 0.0464(13) -0.0041(9) 0.0057(10) 0.0136(9)
O3 0.0421(11) 0.0417(10) 0.0428(12) -0.0040(8) 0.0085(9) 0.0058(8)
O4 0.0430(11) 0.0401(10) 0.0382(11) -0.0052(8) 0.0124(9) -0.0027(8)
O5 0.0404(12) 0.0501(11) 0.0489(13) -0.0098(9) 0.0056(10) -0.0002(8)
N1 0.0392(13) 0.0464(13) 0.0425(15) -0.0049(10) 0.0111(11) -0.0063(10)
N2 0.0393(13) 0.0403(12) 0.0375(14) 0.0012(9) 0.0076(11) 0.0003(9)
N3 0.0391(13) 0.0380(11) 0.0444(14) 0.0003(9) 0.0094(11) 0.0016(9)
N4 0.0440(14) 0.0416(12) 0.0406(14) -0.0008(10) 0.0030(11) -0.0016(10)
C1 0.0394(16) 0.0554(16) 0.0432(18) 0.0018(13) 0.0041(13) -0.0029(12)
C2 0.0386(16) 0.0509(16) 0.0486(19) -0.0035(12) 0.0087(13) -0.0088(12)
C3 0.0417(17) 0.0346(13) 0.0443(17) 0.0004(11) 0.0093(13) 0.0017(11)
C4 0.0374(16) 0.0457(15) 0.0503(19) -0.0022(12) 0.0105(13) -0.0019(11)
C5 0.0398(16) 0.0373(13) 0.0416(16) 0.0019(11) 0.0115(13) 0.0018(10)
C6 0.0410(16) 0.0404(13) 0.0358(16) 0.0009(11) 0.0100(12) -0.0013(11)
C7 0.0446(17) 0.0423(15) 0.0404(18) 0.0024(11) 0.0090(14) 0.0006(11)
C8 0.0460(17) 0.0512(16) 0.0381(17) 0.0066(12) 0.0080(14) -0.0026(12)
C9 0.0392(16) 0.0421(14) 0.0421(17) -0.0041(12) 0.0094(13) -0.0004(11)
C10 0.0469(17) 0.0432(14) 0.0434(17) 0.0033(12) 0.0137(14) 0.0005(12)
C12 0.0374(16) 0.0467(14) 0.0393(16) -0.0018(12) 0.0088(13) 0.0013(12)
C13 0.0383(16) 0.0417(14) 0.0435(17) -0.0028(11) 0.0111(13) 0.0021(11)
C14 0.0457(18) 0.0494(16) 0.0479(18) -0.0051(13) 0.0166(14) -0.0087(12)
C15 0.0402(17) 0.0488(15) 0.0441(17) -0.0060(12) 0.0103(14) -0.0098(12)
C16 0.0377(16) 0.0444(14) 0.0424(17) -0.0004(11) 0.0077(13) 0.0040(11)
C17 0.0427(17) 0.0417(14) 0.0353(16) -0.0010(11) 0.0109(13) 0.0001(11)
C18 0.0427(17) 0.0494(16) 0.0405(17) -0.0019(12) 0.0144(14) -0.0012(12)
C19 0.0358(16) 0.0410(15) 0.0453(18) 0.0024(11) 0.0081(14) 0.0021(10)
C20 0.0391(16) 0.0444(14) 0.0374(16) 0.0026(11) 0.0062(12) 0.0014(11)
C21 0.0409(16) 0.0418(14) 0.0429(17) -0.0042(11) 0.0123(13) -0.0015(11)
C22 0.0377(16) 0.0483(15) 0.0460(18) -0.0011(12) 0.0073(13) 0.0014(12)
C23 0.0518(18) 0.0450(15) 0.0405(18) -0.0015(12) 0.0087(14) -0.0029(12)
C24 0.0549(19) 0.0426(15) 0.0434(19) -0.0021(12) 0.0056(15) 0.0021(13)
C25 0.0479(18) 0.0511(16) 0.0400(18) -0.0044(12) 0.0093(14) 0.0014(13)

loop_
_atom_type_symbol
_atom_type_description
_atom_type_scat_dispersion_real
_atom_type_scat_dispersion_imag
_atom_type_scat_source
C C 0.0033 0.0016 'International Tables Vol C Tables 4.2.6.8 and 6.1.1.4'
H H 0.0000 0.0000 'International Tables Vol C Tables 4.2.6.8 and 6.1.1.4'
N N 0.0061 0.0033 'International Tables Vol C Tables 4.2.6.8 and 6.1.1.4'
O O 0.0106 0.0060 'International Tables Vol C Tables 4.2.6.8 and 6.1.1.4'
Zn Zn 0.2839 1.4301 'International Tables Vol C Tables 4.2.6.8 and 6.1.1.4'

loop_
_geom_angle_atom_site_label_1
_geom_angle_atom_site_label_2
_geom_angle_atom_site_label_3
_geom_angle
_geom_angle_site_symmetry_1
_geom_angle_site_symmetry_3
_geom_angle_publ_flag
O3 Zn1 O4 132.60(8) . 4 ?
O3 Zn1 N2 111.41(8) . . ?
O4 Zn1 N2 100.53(9) 4 . ?
O3 Zn1 N3 100.37(8) . . ?
O4 Zn1 N3 105.58(8) 4 . ?
N2 Zn1 N3 103.02(9) . . ?
O3 Zn1 C17 29.61(8) . . ?
O4 Zn1 C17 111.88(8) 4 . ?
N2 Zn1 C17 101.55(9) . . ?
N3 Zn1 C17 129.89(9) . . ?
C17 O3 Zn1 101.55(16) . . ?
C3 O4 Zn1 108.44(17) . 4_545 ?
C15 N1 C14 108.7(2) 7_456 . ?
C15 N1 C2 109.0(2) 7_456 . ?
C14 N1 C2 110.9(2) . . ?
C20 N2 C8 117.8(2) . . ?
C20 N2 Zn1 120.53(19) . . ?
C8 N2 Zn1 121.65(19) . . ?
C16 N3 C4 117.2(3) . . ?
C16 N3 Zn1 117.88(19) . . ?
C4 N3 Zn1 124.7(2) . . ?
C25 N4 C23 110.6(2) . . ?
C25 N4 C24 109.3(2) . . ?
C23 N4 C24 109.1(2) . . ?
C8 C1 C21 118.5(3) . . ?
N1 C2 C15 110.6(2) . . ?
O5 C3 O4 123.0(3) . . ?
O5 C3 C6 122.1(3) . . ?
O4 C3 C6 114.9(2) . . ?
N3 C4 C18 122.5(3) . . ?
C9 C5 C19 121.0(3) . . ?
C9 C5 C17 120.6(3) . . ?
C19 C5 C17 118.4(2) . . ?
C13 C6 C19 120.2(3) . . ?
C13 C6 C3 119.2(2) . . ?
C19 C6 C3 120.6(3) . . ?
C18 C7 C22 117.1(3) . . ?
C18 C7 C25 119.7(3) . . ?
C22 C7 C25 123.0(3) . . ?
N2 C8 C1 123.4(3) . . ?
C5 C9 C12 119.9(3) . . ?
C20 C10 C21 119.6(3) . . ?
O1 C12 C13 122.3(3) . . ?
O1 C12 C9 118.7(3) . . ?
C13 C12 C9 119.0(3) . . ?
C6 C13 C12 120.9(3) . . ?
N1 C14 C21 111.6(2) . . ?
N1 C15 C2 111.6(2) 7_456 . ?
N3 C16 C22 123.3(3) . . ?
O2 C17 O3 121.6(2) . . ?
O2 C17 C5 121.0(3) . . ?
O3 C17 C5 117.3(2) . . ?
O2 C17 Zn1 72.80(15) . . ?
O3 C17 Zn1 48.84(12) . . ?
C5 C17 Zn1 166.2(2) . . ?
C7 C18 C4 120.4(3) . . ?
C6 C19 C5 119.0(3) . . ?
N2 C20 C10 122.5(3) . . ?
C10 C21 C1 118.2(3) . . ?
C10 C21 C14 120.9(3) . . ?
C1 C21 C14 120.8(3) . . ?
C16 C22 C7 119.3(3) . . ?
N4 C23 C23 111.3(2) . 2_656 ?
N4 C24 C24 111.3(2) . 2_656 ?
N4 C25 C7 115.2(2) . . ?

loop_
_geom_bond_atom_site_label_1
_geom_bond_atom_site_label_2
_geom_bond_distance
_geom_bond_site_symmetry_2
_geom_bond_publ_flag
Zn1 O3 1.9673(18) . ?
Zn1 O4 1.9719(18) 4 ?
Zn1 N2 2.030(2) . ?
Zn1 N3 2.056(2) . ?
Zn1 C17 2.560(3) . ?
O1 C12 1.360(3) . ?
O2 C17 1.241(3) . ?
O3 C17 1.291(3) . ?
O4 C3 1.304(3) . ?
O4 Zn1 1.9719(18) 4_545 ?
O5 C3 1.228(3) . ?
N1 C15 1.462(4) 7_456 ?
N1 C14 1.470(4) . ?
N1 C2 1.472(4) . ?
N2 C20 1.338(3) . ?
N2 C8 1.341(4) . ?
N3 C16 1.343(4) . ?
N3 C4 1.343(4) . ?
N4 C25 1.463(4) . ?
N4 C23 1.470(3) . ?
N4 C24 1.478(4) . ?
C1 C8 1.379(4) . ?
C1 C21 1.390(4) . ?
C2 C15 1.512(4) . ?
C3 C6 1.498(4) . ?
C4 C18 1.382(4) . ?
C5 C9 1.385(4) . ?
C5 C19 1.392(4) . ?
C5 C17 1.499(4) . ?
C6 C13 1.385(4) . ?
C6 C19 1.391(4) . ?
C7 C18 1.381(4) . ?
C7 C22 1.396(4) . ?
C7 C25 1.508(4) . ?
C9 C12 1.398(4) . ?
C10 C20 1.377(4) . ?
C10 C21 1.384(4) . ?
C12 C13 1.391(4) . ?
C14 C21 1.510(4) . ?
C15 N1 1.462(4) 7_456 ?
C16 C22 1.381(4) . ?
C23 C23 1.516(6) 2_656 ?
C24 C24 1.495(6) 2_656 ?

loop_
_geom_hbond_atom_site_label_D
_geom_hbond_atom_site_label_H
_geom_hbond_atom_site_label_A
_geom_hbond_distance_DH
_geom_hbond_distance_HA
_geom_hbond_distance_DA
_geom_hbond_angle_DHA
_geom_hbond_site_symmetry_A
O1 H1A O4 0.81(4) 2.04(4) 2.836(3) 172(4) 2_655
O1W H1WA N4 0.863(18) 2.27(2) 3.108(4) 163(4) 8_455
O1W H1WB O5 0.860(18) 2.118(19) 2.967(3) 169(4) .
